data_7230568
loop_
_publ_author_name
'Lodochnikova, Olga A.'
'Zaripova, Aigul R.'
'Fayzullin, Robert R.'
'Samigullina, Aida I.'
'Vandyukova, Irina I.'
'Potapova, Lubov N.'
'Kurbangalieva, Almira R.'

_publ_section_title
;
 &#x201C;Doubly enantiophobic&#x201D; behavior during crystallization of
 racemic 1,5-dihydro-2H-pyrrol-2-one thioether
;
_journal_issue 23
_journal_name_full CrystEngComm
_journal_page_first 3218
_journal_paper_doi 10.1039/C8CE00369F
_journal_volume 20
_journal_year 2018
_chemical_absolute_configuration ad
_chemical_formula_moiety 'C17 H13 Br2 N O2 S'
_chemical_formula_sum 'C17 H13 Br2 N O2 S'
_chemical_formula_weight 455.16
_chemical_melting_point 419
_chemical_name_systematic rac-1-benzyl-3-bromo-4-[(4-bromophenyl)sulfanyl]-5-hydroxy-1,5-dihydro-2H-pyrrol-2-one
_space_group_crystal_system monoclinic
_space_group_IT_number 4
_space_group_name_Hall 'P 2yb'
_space_group_name_H-M_alt 'P 1 21 1'
_symmetry_space_group_name_Hall 'P 2yb'
_symmetry_space_group_name_H-M 'P 1 21 1'
_atom_sites_solution_hydrogens mixed
_audit_creation_method SHELXL-2017/1
_audit_update_record
;
2017-11-28 deposited with the CCDC.
2018-04-26 downloaded from the CCDC.
;
_cell_angle_alpha 90
_cell_angle_beta 112.448(4)
_cell_angle_gamma 90
_cell_formula_units_Z 2
_cell_length_a 9.071(3)
_cell_length_b 8.725(3)
_cell_length_c 11.441(4)
_cell_measurement_reflns_used 2940
_cell_measurement_temperature 293(2)
_cell_measurement_theta_max 25.08
_cell_measurement_theta_min 2.43
_cell_volume 836.9(5)
_computing_cell_refinement 'APEX3 v2015.9-0 (Bruker AXS)'
_computing_data_collection 'APEX3 v2015.9-0 (Bruker AXS)'
_computing_data_reduction 'APEX3 v2015.9-0 (Bruker AXS)'
_computing_molecular_graphics
;
WinGX (Farrugia, 2012); Olex2 (Dolomanov et al., 2009);
ORTEP-3 (Farrugia, 2012); PLATON (Spek, 2009)
;
_computing_publication_material 'enCIFer (Allen, 2004)'
_computing_structure_refinement 'SHELXL-2017/1 (Sheldrick, 2015)'
_computing_structure_solution 'SHELXT-2014/5 (Sheldrick, 2015)'
_diffrn_ambient_temperature 293(2)
_diffrn_measured_fraction_theta_full 0.996
_diffrn_measured_fraction_theta_max 0.997
_diffrn_measurement_device_type 'Bruker APEX-II CCD'
_diffrn_measurement_method '\w scans'
_diffrn_radiation_probe x-ray
_diffrn_radiation_type MoK\a
_diffrn_radiation_wavelength 0.71073
_diffrn_reflns_av_R_equivalents 0.0394
_diffrn_reflns_av_unetI/netI 0.0577
_diffrn_reflns_Laue_measured_fraction_full 0.996
_diffrn_reflns_Laue_measured_fraction_max 0.997
_diffrn_reflns_limit_h_max 11
_diffrn_reflns_limit_h_min -11
_diffrn_reflns_limit_k_max 10
_diffrn_reflns_limit_k_min -10
_diffrn_reflns_limit_l_max 13
_diffrn_reflns_limit_l_min -14
_diffrn_reflns_number 6344
_diffrn_reflns_point_group_measured_fraction_full 0.986
_diffrn_reflns_point_group_measured_fraction_max 0.985
_diffrn_reflns_theta_full 25.242
_diffrn_reflns_theta_max 25.850
_diffrn_reflns_theta_min 2.429
_diffrn_source 'sealed tube'
_exptl_absorpt_coefficient_mu 4.976
_exptl_absorpt_correction_T_max 0.7453
_exptl_absorpt_correction_T_min 0.2235
_exptl_absorpt_correction_type multi-scan
_exptl_absorpt_process_details SADABS-2014/5
_exptl_crystal_colour colorless
_exptl_crystal_density_diffrn 1.806
_exptl_crystal_description prism
_exptl_crystal_F_000 448
_exptl_crystal_recrystallization_method 'from hot acetone solution'
_exptl_crystal_size_max 0.558
_exptl_crystal_size_mid 0.354
_exptl_crystal_size_min 0.120
_refine_diff_density_max 0.457
_refine_diff_density_min -0.888
_refine_diff_density_rms 0.087
_refine_ls_abs_structure_details
;
 Flack x determined using 1122 quotients [(I+)-(I-)]/[(I+)+(I-)]
 (Parsons, Flack and Wagner, Acta Cryst. B69 (2013) 249-259).
;
_refine_ls_abs_structure_Flack -0.020(16)
_refine_ls_extinction_method none
_refine_ls_goodness_of_fit_ref 1.075
_refine_ls_hydrogen_treatment mixed
_refine_ls_matrix_type full
_refine_ls_number_parameters 212
_refine_ls_number_reflns 3183
_refine_ls_number_restraints 1
_refine_ls_restrained_S_all 1.075
_refine_ls_R_factor_all 0.0531
_refine_ls_R_factor_gt 0.0455
_refine_ls_shift/su_max 0.000
_refine_ls_shift/su_mean 0.000
_refine_ls_structure_factor_coef Fsqd
_refine_ls_weighting_details 'w=1/[\s^2^(Fo^2^)+(0.0747P)^2^] where P=(Fo^2^+2Fc^2^)/3'
_refine_ls_weighting_scheme calc
_refine_ls_wR_factor_gt 0.1178
_refine_ls_wR_factor_ref 0.1224
_reflns_Friedel_coverage 0.848
_reflns_Friedel_fraction_full 0.975
_reflns_Friedel_fraction_max 0.973
_reflns_number_gt 2800
_reflns_number_total 3183
_reflns_threshold_expression 'I > 2\s(I)'
_cod_data_source_file c8ce00369f1.cif
_cod_data_source_block aigul22
_cod_depositor_comments 'Adding full bibliography for 7230567--7230568.cif.'
_cod_original_cell_volume 836.8(4)
_cod_database_code 7230568
_shelx_shelxl_version_number 2017/1
_shelx_space_group_comment
;
The symmetry employed for this shelxl refinement is uniquely defined
by the following loop, which should always be used as a source of
symmetry information in preference to the above space-group names.
They are only intended as comments.
;
_shelx_estimated_absorpt_t_min 0.168
_shelx_estimated_absorpt_t_max 0.587

loop_
_space_group_symop_operation_xyz
'x, y, z'
'-x, y+1/2, -z'

loop_
_atom_site_label
_atom_site_type_symbol
_atom_site_fract_x
_atom_site_fract_y
_atom_site_fract_z
_atom_site_U_iso_or_equiv
_atom_site_adp_type
_atom_site_occupancy
_atom_site_site_symmetry_order
_atom_site_calc_flag
_atom_site_refinement_flags_posn
_atom_site_refinement_flags_adp
Br1 Br 0.70123(9) 0.56071(10) 0.36050(7) 0.0438(3) Uani 1 1 d . .
Br2 Br 0.10953(11) 0.18145(13) 0.03941(9) 0.0584(3) Uani 1 1 d . .
S1 S 0.6115(3) 0.3209(3) 0.5998(2) 0.0453(6) Uani 1 1 d . .
O2 O 1.0808(6) 0.5662(9) 0.5117(5) 0.0445(13) Uani 1 1 d . .
O5 O 0.9669(7) 0.1931(7) 0.7276(5) 0.0406(13) Uani 1 1 d . .
N1 N 1.0635(7) 0.4256(8) 0.6753(6) 0.0356(15) Uani 1 1 d . .
C2 C 1.0045(9) 0.4953(9) 0.5630(7) 0.0316(16) Uani 1 1 d . .
C3 C 0.8290(9) 0.4713(8) 0.5137(7) 0.0305(16) Uani 1 1 d . .
C4 C 0.7883(9) 0.3911(9) 0.5947(7) 0.0323(17) Uani 1 1 d . .
C5 C 0.9414(9) 0.3496(9) 0.7066(8) 0.0337(17) Uani 1 1 d . .
H5A H 0.937753 0.396849 0.783149 0.040 Uiso 1 1 calc R U
C6 C 1.2287(9) 0.4308(10) 0.7619(7) 0.0356(17) Uani 1 1 d . .
H6A H 1.295792 0.446848 0.714290 0.043 Uiso 1 1 calc R U
H6B H 1.257427 0.332924 0.804862 0.043 Uiso 1 1 calc R U
C7 C 1.2603(8) 0.5568(12) 0.8595(7) 0.0339(16) Uani 1 1 d . .
C8 C 1.3243(11) 0.5222(11) 0.9870(8) 0.047(2) Uani 1 1 d . .
H8 H 1.351160 0.421496 1.012981 0.057 Uiso 1 1 calc R U
C9 C 1.3488(12) 0.6373(13) 1.0769(9) 0.061(3) Uani 1 1 d . .
H9 H 1.387150 0.612441 1.162421 0.073 Uiso 1 1 calc R U
C10 C 1.3167(12) 0.7870(14) 1.0399(11) 0.059(3) Uani 1 1 d . .
H10 H 1.335214 0.864285 1.099805 0.071 Uiso 1 1 calc R U
C11 C 1.2576(13) 0.8212(11) 0.9148(11) 0.054(2) Uani 1 1 d . .
H11 H 1.236745 0.922872 0.889586 0.065 Uiso 1 1 calc R U
C12 C 1.2278(11) 0.7084(11) 0.8241(9) 0.045(2) Uani 1 1 d . .
H12 H 1.185627 0.734479 0.738855 0.054 Uiso 1 1 calc R U
C13 C 0.4810(9) 0.2977(10) 0.4398(7) 0.0360(17) Uani 1 1 d . .
C14 C 0.5255(9) 0.2134(10) 0.3570(8) 0.0397(19) Uani 1 1 d . .
H14 H 0.629403 0.176940 0.381843 0.048 Uiso 1 1 calc R U
C15 C 0.4150(9) 0.1828(11) 0.2363(8) 0.0416(19) Uani 1 1 d . .
H15 H 0.445706 0.128562 0.179315 0.050 Uiso 1 1 calc R U
C16 C 0.2603(10) 0.2324(10) 0.2007(8) 0.0407(19) Uani 1 1 d . .
C17 C 0.2158(10) 0.3198(12) 0.2833(9) 0.051(2) Uani 1 1 d . .
H17 H 0.111538 0.355262 0.258193 0.061 Uiso 1 1 calc R U
C18 C 0.3254(10) 0.3543(12) 0.4021(9) 0.046(2) Uani 1 1 d . .
H18 H 0.296288 0.414599 0.456817 0.055 Uiso 1 1 calc R U
H5 H 0.979(11) 0.146(12) 0.664(10) 0.05(3) Uiso 1 1 d . .

loop_
_atom_site_aniso_label
_atom_site_aniso_U_11
_atom_site_aniso_U_22
_atom_site_aniso_U_33
_atom_site_aniso_U_23
_atom_site_aniso_U_13
_atom_site_aniso_U_12
Br1 0.0436(5) 0.0456(5) 0.0318(4) 0.0112(4) 0.0029(3) 0.0022(4)
Br2 0.0438(5) 0.0733(7) 0.0403(6) -0.0089(5) -0.0038(4) 0.0004(5)
S1 0.0379(11) 0.0674(16) 0.0280(11) 0.0004(10) 0.0097(9) -0.0102(10)
O2 0.038(3) 0.051(3) 0.038(3) 0.011(3) 0.007(2) -0.009(3)
O5 0.051(3) 0.033(3) 0.031(3) 0.005(3) 0.007(3) -0.004(3)
N1 0.037(3) 0.038(4) 0.027(3) -0.002(3) 0.005(3) -0.009(3)
C2 0.034(4) 0.029(4) 0.027(4) -0.003(3) 0.007(3) -0.001(3)
C3 0.032(4) 0.024(4) 0.028(4) 0.002(3) 0.003(3) 0.002(3)
C4 0.036(4) 0.035(4) 0.021(4) -0.004(3) 0.006(3) -0.004(3)
C5 0.037(4) 0.034(4) 0.027(4) -0.003(3) 0.009(3) -0.008(3)
C6 0.028(4) 0.035(4) 0.031(4) -0.001(4) -0.002(3) 0.003(3)
C7 0.023(3) 0.041(4) 0.031(4) -0.007(4) 0.004(3) -0.009(4)
C8 0.045(5) 0.047(6) 0.034(5) 0.001(4) -0.001(4) 0.006(4)
C9 0.059(6) 0.082(8) 0.023(4) -0.006(5) -0.005(4) -0.002(6)
C10 0.047(6) 0.069(7) 0.054(7) -0.025(6) 0.011(5) -0.012(5)
C11 0.064(6) 0.036(5) 0.065(7) -0.008(5) 0.029(5) -0.007(5)
C12 0.053(5) 0.047(5) 0.032(5) 0.005(4) 0.013(4) 0.000(4)
C13 0.037(4) 0.039(4) 0.026(4) 0.002(3) 0.007(3) -0.003(3)
C14 0.029(4) 0.043(5) 0.040(5) -0.002(4) 0.006(3) 0.005(3)
C15 0.037(4) 0.046(5) 0.041(5) -0.005(4) 0.013(4) 0.003(4)
C16 0.037(4) 0.040(5) 0.037(5) -0.004(3) 0.005(4) -0.006(3)
C17 0.027(4) 0.064(6) 0.053(6) -0.005(5) 0.005(4) 0.009(4)
C18 0.036(5) 0.061(6) 0.040(5) -0.010(4) 0.013(4) 0.004(4)

loop_
_atom_type_symbol
_atom_type_description
_atom_type_scat_dispersion_real
_atom_type_scat_dispersion_imag
_atom_type_scat_source
C C 0.0033 0.0016 'International Tables Vol C Tables 4.2.6.8 and 6.1.1.4'
H H 0.0000 0.0000 'International Tables Vol C Tables 4.2.6.8 and 6.1.1.4'
N N 0.0061 0.0033 'International Tables Vol C Tables 4.2.6.8 and 6.1.1.4'
O O 0.0106 0.0060 'International Tables Vol C Tables 4.2.6.8 and 6.1.1.4'
S S 0.1246 0.1234 'International Tables Vol C Tables 4.2.6.8 and 6.1.1.4'
Br Br -0.2901 2.4595 'International Tables Vol C Tables 4.2.6.8 and 6.1.1.4'

loop_
_geom_angle_atom_site_label_1
_geom_angle_atom_site_label_2
_geom_angle_atom_site_label_3
_geom_angle
C4 S1 C13 105.5(4)
C5 O5 H5 112(7)
C2 N1 C6 125.1(7)
C2 N1 C5 112.5(6)
C6 N1 C5 122.3(7)
O2 C2 N1 126.6(7)
O2 C2 C3 127.2(7)
N1 C2 C3 106.2(7)
C4 C3 C2 110.8(7)
C4 C3 Br1 129.9(6)
C2 C3 Br1 119.3(5)
C3 C4 C5 107.7(7)
C3 C4 S1 135.9(6)
C5 C4 S1 116.3(6)
O5 C5 N1 113.6(7)
O5 C5 C4 114.5(6)
N1 C5 C4 102.7(6)
O5 C5 H5A 108.6
N1 C5 H5A 108.6
C4 C5 H5A 108.6
N1 C6 C7 112.5(6)
N1 C6 H6A 109.1
C7 C6 H6A 109.1
N1 C6 H6B 109.1
C7 C6 H6B 109.1
H6A C6 H6B 107.8
C8 C7 C12 118.4(8)
C8 C7 C6 120.3(9)
C12 C7 C6 121.3(7)
C7 C8 C9 120.4(9)
C7 C8 H8 119.8
C9 C8 H8 119.8
C10 C9 C8 120.2(10)
C10 C9 H9 119.9
C8 C9 H9 119.9
C11 C10 C9 119.2(10)
C11 C10 H10 120.4
C9 C10 H10 120.4
C10 C11 C12 121.5(10)
C10 C11 H11 119.3
C12 C11 H11 119.3
C11 C12 C7 120.2(9)
C11 C12 H12 119.9
C7 C12 H12 119.9
C14 C13 C18 120.2(8)
C14 C13 S1 121.1(6)
C18 C13 S1 118.4(6)
C13 C14 C15 119.8(7)
C13 C14 H14 120.1
C15 C14 H14 120.1
C16 C15 C14 120.2(8)
C16 C15 H15 119.9
C14 C15 H15 119.9
C15 C16 C17 120.1(8)
C15 C16 Br2 119.6(7)
C17 C16 Br2 120.3(6)
C18 C17 C16 120.2(7)
C18 C17 H17 119.9
C16 C17 H17 119.9
C17 C18 C13 119.4(8)
C17 C18 H18 120.3
C13 C18 H18 120.3

loop_
_geom_bond_atom_site_label_1
_geom_bond_atom_site_label_2
_geom_bond_distance
Br1 C3 1.864(7)
Br2 C16 1.884(8)
S1 C4 1.738(8)
S1 C13 1.771(8)
O2 C2 1.231(9)
O5 C5 1.390(10)
O5 H5 0.87(11)
N1 C2 1.335(10)
N1 C6 1.447(9)
N1 C5 1.449(10)
C2 C3 1.487(10)
C3 C4 1.322(10)
C4 C5 1.530(11)
C5 H5A 0.9800
C6 C7 1.514(11)
C6 H6A 0.9700
C6 H6B 0.9700
C7 C8 1.381(11)
C7 C12 1.382(14)
C8 C9 1.394(13)
C8 H8 0.9300
C9 C10 1.369(16)
C9 H9 0.9300
C10 C11 1.356(16)
C10 H10 0.9300
C11 C12 1.380(14)
C11 H11 0.9300
C12 H12 0.9300
C13 C14 1.377(12)
C13 C18 1.399(11)
C14 C15 1.388(11)
C14 H14 0.9300
C15 C16 1.373(11)
C15 H15 0.9300
C16 C17 1.389(13)
C17 C18 1.376(13)
C17 H17 0.9300
C18 H18 0.9300

loop_
_geom_hbond_atom_site_label_D
_geom_hbond_atom_site_label_H
_geom_hbond_atom_site_label_A
_geom_hbond_distance_DH
_geom_hbond_distance_HA
_geom_hbond_distance_DA
_geom_hbond_angle_DHA
_geom_hbond_site_symmetry_A
_geom_hbond_publ_flag
O5 H5 O2 0.87(11) 2.00(11) 2.830(8) 158(9) 2_746 yes

loop_
_geom_torsion_atom_site_label_1
_geom_torsion_atom_site_label_2
_geom_torsion_atom_site_label_3
_geom_torsion_atom_site_label_4
_geom_torsion
C6 N1 C2 O2 4.8(13)
C5 N1 C2 O2 -178.8(8)
C6 N1 C2 C3 -174.5(7)
C5 N1 C2 C3 1.9(9)
O2 C2 C3 C4 -179.2(8)
N1 C2 C3 C4 0.2(9)
O2 C2 C3 Br1 -2.3(11)
N1 C2 C3 Br1 177.0(5)
C2 C3 C4 C5 -2.0(9)
Br1 C3 C4 C5 -178.4(6)
C2 C3 C4 S1 -179.3(7)
Br1 C3 C4 S1 4.3(13)
C13 S1 C4 C3 26.4(10)
C13 S1 C4 C5 -150.8(6)
C2 N1 C5 O5 121.3(8)
C6 N1 C5 O5 -62.2(10)
C2 N1 C5 C4 -3.0(9)
C6 N1 C5 C4 173.5(7)
C3 C4 C5 O5 -120.7(8)
S1 C4 C5 O5 57.2(8)
C3 C4 C5 N1 2.9(8)
S1 C4 C5 N1 -179.1(5)
C2 N1 C6 C7 94.0(9)
C5 N1 C6 C7 -82.1(10)
N1 C6 C7 C8 122.7(8)
N1 C6 C7 C12 -58.0(10)
C12 C7 C8 C9 2.6(13)
C6 C7 C8 C9 -178.0(8)
C7 C8 C9 C10 -3.1(16)
C8 C9 C10 C11 1.4(16)
C9 C10 C11 C12 0.6(16)
C10 C11 C12 C7 -1.0(15)
C8 C7 C12 C11 -0.6(13)
C6 C7 C12 C11 -180.0(8)
C4 S1 C13 C14 53.6(8)
C4 S1 C13 C18 -132.6(7)
C18 C13 C14 C15 -0.8(13)
S1 C13 C14 C15 172.8(7)
C13 C14 C15 C16 -2.0(14)
C14 C15 C16 C17 3.2(14)
C14 C15 C16 Br2 -177.0(7)
C15 C16 C17 C18 -1.5(15)
Br2 C16 C17 C18 178.7(8)
C16 C17 C18 C13 -1.3(15)
C14 C13 C18 C17 2.5(14)
S1 C13 C18 C17 -171.4(8)
